data_7034624
loop_
_publ_author_name
'Yang, Ying'
'Lin, Rijia'
'Ge, Lei'
'Hou, Lei'
'Bernhardt, Paul'
'Rufford, Thomas E.'
'Wang, Shaobin'
'Rudolph, Victor'
'Wang, Yaoyu'
'Zhu, Zhonghua'

_publ_section_title
;
 Synthesis and characterization of three amino-functionalized
 metal-organic frameworks based on the 2-aminoterephthalic ligand.
;
_journal_issue 17
_journal_name_full 'Dalton transactions (Cambridge, England : 2003)'
_journal_page_first 8190
_journal_page_last 8197
_journal_paper_doi 10.1039/c4dt03927k
_journal_volume 44
_journal_year 2015
_chemical_compound_source 'synthesis as described'
_chemical_formula_moiety 'C36 H43 Co3 N7 O16'
_chemical_formula_sum 'C36 H43 Co3 N7 O16'
_chemical_formula_weight 1006.56
_chemical_name_systematic
;
 ?
;
_space_group_IT_number 61
_symmetry_cell_setting orthorhombic
_symmetry_Int_Tables_number 61
_symmetry_space_group_name_Hall '-P 2ac 2ab'
_symmetry_space_group_name_H-M 'P b c a'
_atom_sites_solution_hydrogens geom
_atom_sites_solution_primary direct
_atom_sites_solution_secondary difmap
_audit_conform_dict_location ftp://ftp.iucr.org/pub/cif_core.dic
_audit_conform_dict_name cif_core.dic
_audit_conform_dict_version 2.4
_audit_creation_date 2014-07-28T23:31:45-00:00
_audit_creation_method 'WinGX routine CIF_UPDATE'
_audit_update_record
;
2014-07-28 deposited with the CCDC.
2015-03-25 downloaded from the CCDC.
;
_cell_angle_alpha 90
_cell_angle_beta 90
_cell_angle_gamma 90
_cell_formula_units_Z 4
_cell_length_a 18.1534(12)
_cell_length_b 25.494(2)
_cell_length_c 9.7663(8)
_cell_measurement_reflns_used 2520
_cell_measurement_temperature 190(2)
_cell_measurement_theta_max 62.459
_cell_measurement_theta_min 2.977
_cell_measurement_wavelength 0.71073
_cell_volume 4519.9(6)
_computing_cell_refinement
;
        CrysAlisPro, Agilent Technologies,
        Version 1.171.37.31 (release 14-01-2014 CrysAlis171 .NET)
        (compiled Jan 14 2014,18:38:05)
;
_computing_data_collection
;
        CrysAlisPro, Agilent Technologies,
        Version 1.171.37.31 (release 14-01-2014 CrysAlis171 .NET)
        (compiled Jan 14 2014,18:38:05)
;
_computing_data_reduction
;
        CrysAlisPro, Agilent Technologies,
        Version 1.171.37.31 (release 14-01-2014 CrysAlis171 .NET)
        (compiled Jan 14 2014,18:38:05)
;
_computing_molecular_graphics 'Ortep-3 for Windows (Farrugia, 1997)'
_computing_publication_material 'WinGX publication routines (Farrugia, 1999)'
_computing_structure_refinement 'SHELXL-97 (Sheldrick, 2008)'
_diffrn_ambient_temperature 190(2)
_diffrn_detector 'CCD plate'
_diffrn_detector_area_resol_mean 16.0696
_diffrn_measured_fraction_theta_full 0.995
_diffrn_measured_fraction_theta_max 0.99
_diffrn_measurement_device 'four-circle diffractometer'
_diffrn_measurement_device_type 'Xcalibur, Sapphire3, Gemini ultra'
_diffrn_measurement_method '\w scans'
_diffrn_orient_matrix_UB_11 0.015539
_diffrn_orient_matrix_UB_12 -0.052231
_diffrn_orient_matrix_UB_13 -0.0738594
_diffrn_orient_matrix_UB_21 -0.0641291
_diffrn_orient_matrix_UB_22 -0.0258882
_diffrn_orient_matrix_UB_23 0.0780362
_diffrn_orient_matrix_UB_31 -0.0533433
_diffrn_orient_matrix_UB_32 0.0159767
_diffrn_orient_matrix_UB_33 -0.1154671
_diffrn_radiation_monochromator graphite
_diffrn_radiation_probe x-ray
_diffrn_radiation_type CuK\a
_diffrn_radiation_wavelength 1.54184
_diffrn_reflns_av_R_equivalents 0.0818
_diffrn_reflns_av_unetI/netI 0.0802
_diffrn_reflns_limit_h_max 15
_diffrn_reflns_limit_h_min -20
_diffrn_reflns_limit_k_max 29
_diffrn_reflns_limit_k_min -27
_diffrn_reflns_limit_l_max 11
_diffrn_reflns_limit_l_min -11
_diffrn_reflns_number 13300
_diffrn_reflns_theta_full 62.5
_diffrn_reflns_theta_max 62.77
_diffrn_reflns_theta_min 3.47
_diffrn_source 'sealed X-ray tube'
_exptl_absorpt_coefficient_mu 9.163
_exptl_absorpt_correction_T_max 1
_exptl_absorpt_correction_T_min 0.20502
_exptl_absorpt_correction_type multi-scan
_exptl_absorpt_process_details
;
        CrysAlisPro, Agilent Technologies,
        Version 1.171.37.31 (release 14-01-2014 CrysAlis171 .NET)
        (compiled Jan 14 2014,18:38:05)
        Empirical absorption correction using spherical harmonics,
 implemented in SCALE3 ABSPACK scaling algorithm.
        Empirical absorption correction using spherical harmonics,
 implemented in SCALE3 ABSPACK scaling algorithm.
;
_exptl_crystal_colour 'clear dark purple'
_exptl_crystal_density_diffrn 1.479
_exptl_crystal_density_method 'not measured'
_exptl_crystal_description prism
_exptl_crystal_F_000 2068
_exptl_crystal_size_max 0.2
_exptl_crystal_size_mid 0.2
_exptl_crystal_size_min 0.05
_refine_diff_density_max 0.737
_refine_diff_density_min -0.509
_refine_diff_density_rms 0.108
_refine_ls_extinction_method none
_refine_ls_goodness_of_fit_ref 1.118
_refine_ls_hydrogen_treatment constr
_refine_ls_matrix_type full
_refine_ls_number_parameters 281
_refine_ls_number_reflns 3597
_refine_ls_number_restraints 48
_refine_ls_restrained_S_all 1.112
_refine_ls_R_factor_all 0.1372
_refine_ls_R_factor_gt 0.098
_refine_ls_shift/su_max 0.003
_refine_ls_shift/su_mean 0
_refine_ls_structure_factor_coef Fsqd
_refine_ls_weighting_details 'calc w=1/[\s^2^(Fo^2^)+(0.0841P)^2^+29.2216P] where P=(Fo^2^+2Fc^2^)/3'
_refine_ls_weighting_scheme calc
_refine_ls_wR_factor_gt 0.2352
_refine_ls_wR_factor_ref 0.2626
_reflns_number_gt 2430
_reflns_number_total 3597
_reflns_threshold_expression >2\s(I)
_cod_data_source_file c4dt03927k2.cif
_cod_data_source_block 1200yy7
_cod_depositor_comments 'Adding full bibliography for 7034623--7034625.cif.'
_cod_database_code 7034624

loop_
_symmetry_equiv_pos_as_xyz
'x, y, z'
'-x+1/2, -y, z+1/2'
'x+1/2, -y+1/2, -z'
'-x, y+1/2, -z+1/2'
'-x, -y, -z'
'x-1/2, y, -z-1/2'
'-x-1/2, y-1/2, z'
'x, -y-1/2, z-1/2'

loop_
_atom_site_label
_atom_site_type_symbol
_atom_site_fract_x
_atom_site_fract_y
_atom_site_fract_z
_atom_site_U_iso_or_equiv
_atom_site_adp_type
_atom_site_occupancy
_atom_site_symmetry_multiplicity
_atom_site_calc_flag
_atom_site_refinement_flags
_atom_site_disorder_assembly
_atom_site_disorder_group
N1 N 0.3096(18) 0.1817(12) 0.321(3) 0.077(8) Uiso 0.33 1 d P A 1
H1M H 0.3544 0.1871 0.3519 0.092 Uiso 0.33 1 calc PR A 1
H1N H 0.279 0.2082 0.3113 0.092 Uiso 0.33 1 calc PR A 1
C2 C 0.3295(4) 0.0852(4) 0.2960(8) 0.038(2) Uani 0.33 1 d P A 1
C3 C 0.2861(5) 0.1289(4) 0.2850(12) 0.058(3) Uani 0.33 1 d P A 1
C4 C 0.2188(5) 0.1268(4) 0.2137(12) 0.054(3) Uani 0.33 1 d P A 1
H4 H 0.1897 0.1576 0.2031 0.065 Uiso 0.33 1 calc PR A 1
C5 C 0.1954(4) 0.0800(3) 0.1598(8) 0.0377(19) Uani 0.33 1 d P A 1
C6 C 0.2391(5) 0.0355(4) 0.1724(12) 0.058(3) Uani 0.33 1 d P A 1
H6 H 0.2231 0.003 0.1352 0.069 Uiso 0.33 1 calc PR A 1
C7 C 0.3056(5) 0.0388(4) 0.2387(13) 0.062(3) Uani 0.33 1 d P A 1
H7 H 0.3358 0.0085 0.2453 0.074 Uiso 0.33 1 calc PR A 1
N1' N 0.1864(16) 0.1753(12) 0.183(3) 0.072(8) Uiso 0.33 1 d P A 2
H1M' H 0.149 0.1769 0.1254 0.086 Uiso 0.33 1 calc PR A 2
H1N' H 0.2035 0.2043 0.22 0.086 Uiso 0.33 1 calc PR A 2
C2' C 0.3295(4) 0.0852(4) 0.2960(8) 0.038(2) Uani 0.33 1 d P A 2
C3' C 0.2861(5) 0.1289(4) 0.2850(12) 0.058(3) Uani 0.33 1 d P A 2
H3' H 0.3016 0.1609 0.3257 0.069 Uiso 0.33 1 calc PR A 2
C4' C 0.2188(5) 0.1268(4) 0.2137(12) 0.054(3) Uani 0.33 1 d P A 2
C5' C 0.1954(4) 0.0800(3) 0.1598(8) 0.0377(19) Uani 0.33 1 d P A 2
C6' C 0.2391(5) 0.0355(4) 0.1724(12) 0.058(3) Uani 0.33 1 d P A 2
H6' H 0.2231 0.003 0.1352 0.069 Uiso 0.33 1 calc PR A 2
C7' C 0.3056(5) 0.0388(4) 0.2387(13) 0.062(3) Uani 0.33 1 d P A 2
H7' H 0.3358 0.0085 0.2453 0.074 Uiso 0.33 1 calc PR A 2
N1" N 0.2274(16) -0.0059(11) 0.084(3) 0.071(8) Uiso 0.33 1 d P A 3
H1M" H 0.2622 -0.0294 0.0714 0.086 Uiso 0.33 1 calc PR A 3
H1N" H 0.1852 -0.0087 0.0406 0.086 Uiso 0.33 1 calc PR A 3
C2" C 0.3295(4) 0.0852(4) 0.2960(8) 0.038(2) Uani 0.33 1 d P A 3
C3" C 0.2861(5) 0.1289(4) 0.2850(12) 0.058(3) Uani 0.33 1 d P A 3
H3" H 0.3016 0.1609 0.3257 0.069 Uiso 0.33 1 calc PR A 3
C4" C 0.2188(5) 0.1268(4) 0.2137(12) 0.054(3) Uani 0.33 1 d P A 3
H4" H 0.1897 0.1576 0.2031 0.065 Uiso 0.33 1 calc PR A 3
C5" C 0.1954(4) 0.0800(3) 0.1598(8) 0.0377(19) Uani 0.33 1 d P A 3
C6" C 0.2391(5) 0.0355(4) 0.1724(12) 0.058(3) Uani 0.33 1 d P A 3
C7" C 0.3056(5) 0.0388(4) 0.2387(13) 0.062(3) Uani 0.33 1 d P A 3
H7" H 0.3358 0.0085 0.2453 0.074 Uiso 0.33 1 calc PR A 3
C10 C 0.4874(5) -0.0316(4) 0.1150(9) 0.048(2) Uani 1 1 d . . .
C11 C 0.5474(5) 0.0014(4) 0.1110(9) 0.051(2) Uani 1 1 d . . .
H11 H 0.5804 0.0021 0.1864 0.061 Uiso 1 1 calc R . .
C12 C 0.4390(5) -0.0342(5) 0.0024(9) 0.050(2) Uani 0.5 1 d P . 1
N2 N 0.3742(9) -0.0661(8) 0.0009(18) 0.067(5) Uani 0.5 1 d P B 1
H2A H 0.3441 -0.0649 -0.0696 0.08 Uiso 0.5 1 calc PR B 1
H2B H 0.3645 -0.0869 0.0705 0.08 Uiso 0.5 1 calc PR B 1
C12' C 0.4390(5) -0.0342(5) 0.0024(9) 0.050(2) Uani 0.5 1 d P . 2
H12 H 0.3982 -0.0575 0.0029 0.061 Uiso 0.5 1 calc PR . 2
C1 C 0.4023(5) 0.0864(4) 0.3722(9) 0.044(2) Uani 1 1 d . . .
O1 O 0.4403(3) 0.0459(3) 0.3676(6) 0.0473(16) Uani 1 1 d . A .
O2 O 0.4201(3) 0.1281(3) 0.4325(7) 0.0498(16) Uani 1 1 d . A .
C8 C 0.1229(4) 0.0769(4) 0.0812(9) 0.039(2) Uani 1 1 d . . .
O3 O 0.0994(3) 0.0314(3) 0.0542(7) 0.0529(17) Uani 1 1 d . . .
O4 O 0.0919(3) 0.1193(3) 0.0533(6) 0.0494(17) Uani 1 1 d . . .
C9 C 0.4776(5) -0.0661(4) 0.2347(8) 0.042(2) Uani 1 1 d . . .
O5 O 0.5178(3) -0.0580(3) 0.3440(6) 0.0487(17) Uani 1 1 d . . .
O6 O 0.4352(4) -0.1040(3) 0.2351(7) 0.0633(19) Uani 1 1 d . . .
Co1 Co 0.5 0 0.5 0.0341(5) Uani 1 2 d S . .
Co2 Co 0.50380(6) 0.12929(5) 0.56480(14) 0.0361(4) Uani 1 1 d . . .
C1A C 0.5096(11) 0.2476(6) 0.6031(19) 0.078(6) Uiso 0.633(12) 1 d PD A 1
H1A H 0.4718 0.245 0.6701 0.094 Uiso 0.633(12) 1 calc PR A 1
C2A C 0.5023(16) 0.3369(9) 0.641(3) 0.128(10) Uiso 0.633(12) 1 d PD A 1
H2Z H 0.5257 0.3691 0.6081 0.193 Uiso 0.633(12) 1 calc PR A 1
H2Y H 0.5101 0.3336 0.7402 0.193 Uiso 0.633(12) 1 calc PR A 1
H2C H 0.4494 0.3381 0.6219 0.193 Uiso 0.633(12) 1 calc PR A 1
C3A C 0.5982(14) 0.2981(10) 0.479(3) 0.121(10) Uiso 0.633(12) 1 d PD A 1
H3A H 0.609 0.3355 0.4668 0.182 Uiso 0.633(12) 1 calc PR A 1
H3B H 0.5867 0.2822 0.3906 0.182 Uiso 0.633(12) 1 calc PR A 1
H3C H 0.6413 0.2806 0.5192 0.182 Uiso 0.633(12) 1 calc PR A 1
N1A N 0.5345(9) 0.2921(5) 0.5725(17) 0.079(5) Uiso 0.633(12) 1 d PD A 1
O1A O 0.5336(6) 0.2060(4) 0.5471(12) 0.062(3) Uiso 0.633(12) 1 d PD A 1
C1C C 0.4672(14) 0.2380(8) 0.552(3) 0.065(8) Uiso 0.367(12) 1 d PD A 2
H1C H 0.4334 0.2256 0.4849 0.078 Uiso 0.367(12) 1 calc PR A 2
C2C C 0.427(2) 0.3204(12) 0.490(5) 0.133(19) Uiso 0.367(12) 1 d PD A 2
H2D H 0.4357 0.357 0.5155 0.199 Uiso 0.367(12) 1 calc PR A 2
H2E H 0.3757 0.311 0.5122 0.199 Uiso 0.367(12) 1 calc PR A 2
H2F H 0.4349 0.316 0.3916 0.199 Uiso 0.367(12) 1 calc PR A 2
C3C C 0.525(3) 0.3077(14) 0.674(5) 0.16(2) Uiso 0.367(12) 1 d PD A 2
H3D H 0.5203 0.346 0.6771 0.24 Uiso 0.367(12) 1 calc PR A 2
H3E H 0.576 0.2981 0.6551 0.24 Uiso 0.367(12) 1 calc PR A 2
H3F H 0.51 0.293 0.7628 0.24 Uiso 0.367(12) 1 calc PR A 2
N1C N 0.4765(13) 0.2866(7) 0.565(2) 0.072(8) Uiso 0.367(12) 1 d PD A 2
O1C O 0.5016(11) 0.2049(6) 0.625(2) 0.057(5) Uiso 0.367(12) 1 d PD A 2
C1B C 0.3593(8) 0.1331(7) 0.7128(18) 0.061(5) Uiso 0.538(11) 1 d PD A 1
H1B H 0.344 0.1156 0.6318 0.073 Uiso 0.538(11) 1 calc PR A 1
C2B C 0.2500(15) 0.1031(13) 0.803(3) 0.116(12) Uiso 0.538(11) 1 d PD A 1
H2G H 0.2205 0.1073 0.8866 0.174 Uiso 0.538(11) 1 calc PR A 1
H2H H 0.262 0.0659 0.7904 0.174 Uiso 0.538(11) 1 calc PR A 1
H2I H 0.2219 0.1157 0.7242 0.174 Uiso 0.538(11) 1 calc PR A 1
C3B C 0.347(2) 0.148(2) 0.952(3) 0.33(4) Uiso 0.538(11) 1 d PD A 1
H3G H 0.3072 0.1466 1.0198 0.499 Uiso 0.538(11) 1 calc PR A 1
H3H H 0.3677 0.1831 0.948 0.499 Uiso 0.538(11) 1 calc PR A 1
H3I H 0.3856 0.1227 0.9785 0.499 Uiso 0.538(11) 1 calc PR A 1
N1B N 0.3175(10) 0.1331(9) 0.816(2) 0.125(10) Uiso 0.538(11) 1 d PD A 1
O1B O 0.4214(6) 0.1560(4) 0.7148(12) 0.050(3) Uiso 0.538(11) 1 d PD A 1
C1D C 0.295(2) 0.1869(12) 0.663(3) 0.139(16) Uiso 0.462(11) 1 d PD A 2
H1D H 0.327 0.1669 0.6066 0.167 Uiso 0.462(11) 1 calc PR A 2
C2D C 0.208(2) 0.1974(14) 0.832(4) 0.139(15) Uiso 0.462(11) 1 d PD A 2
H2J H 0.1845 0.1767 0.9043 0.209 Uiso 0.462(11) 1 calc PR A 2
H2K H 0.1708 0.2098 0.7675 0.209 Uiso 0.462(11) 1 calc PR A 2
H2L H 0.2335 0.2275 0.8731 0.209 Uiso 0.462(11) 1 calc PR A 2
C3D C 0.260(4) 0.1071(14) 0.772(8) 0.37(8) Uiso 0.462(11) 1 d PD A 2
H3J H 0.2291 0.097 0.8502 0.549 Uiso 0.462(11) 1 calc PR A 2
H3K H 0.3103 0.0942 0.7871 0.549 Uiso 0.462(11) 1 calc PR A 2
H3L H 0.2401 0.0919 0.6882 0.549 Uiso 0.462(11) 1 calc PR A 2
N1D N 0.2613(14) 0.1650(9) 0.760(2) 0.106(9) Uiso 0.462(11) 1 d PD A 2
O1D O 0.2858(19) 0.2356(12) 0.639(3) 0.181(14) Uiso 0.462(11) 1 d PD A 2

loop_
_atom_site_aniso_label
_atom_site_aniso_U_11
_atom_site_aniso_U_22
_atom_site_aniso_U_33
_atom_site_aniso_U_23
_atom_site_aniso_U_13
_atom_site_aniso_U_12
C2 0.026(4) 0.054(5) 0.035(4) -0.001(4) -0.005(3) 0.000(4)
C3 0.046(6) 0.056(6) 0.071(7) -0.021(6) -0.019(5) 0.004(5)
C4 0.028(4) 0.054(6) 0.079(7) -0.005(5) -0.015(5) 0.012(4)
C5 0.028(4) 0.049(5) 0.036(4) -0.002(4) -0.001(4) -0.004(4)
C6 0.037(5) 0.040(5) 0.097(9) -0.016(6) -0.020(5) 0.005(4)
C7 0.040(5) 0.050(6) 0.095(8) 0.000(6) -0.017(6) 0.007(5)
C2' 0.026(4) 0.054(5) 0.035(4) -0.001(4) -0.005(3) 0.000(4)
C3' 0.046(6) 0.056(6) 0.071(7) -0.021(6) -0.019(5) 0.004(5)
C4' 0.028(4) 0.054(6) 0.079(7) -0.005(5) -0.015(5) 0.012(4)
C5' 0.028(4) 0.049(5) 0.036(4) -0.002(4) -0.001(4) -0.004(4)
C6' 0.037(5) 0.040(5) 0.097(9) -0.016(6) -0.020(5) 0.005(4)
C7' 0.040(5) 0.050(6) 0.095(8) 0.000(6) -0.017(6) 0.007(5)
C2" 0.026(4) 0.054(5) 0.035(4) -0.001(4) -0.005(3) 0.000(4)
C3" 0.046(6) 0.056(6) 0.071(7) -0.021(6) -0.019(5) 0.004(5)
C4" 0.028(4) 0.054(6) 0.079(7) -0.005(5) -0.015(5) 0.012(4)
C5" 0.028(4) 0.049(5) 0.036(4) -0.002(4) -0.001(4) -0.004(4)
C6" 0.037(5) 0.040(5) 0.097(9) -0.016(6) -0.020(5) 0.005(4)
C7" 0.040(5) 0.050(6) 0.095(8) 0.000(6) -0.017(6) 0.007(5)
C10 0.036(5) 0.075(7) 0.033(5) 0.004(5) 0.003(4) -0.004(5)
C11 0.045(5) 0.079(7) 0.030(5) 0.003(5) 0.000(4) -0.004(5)
C12 0.041(5) 0.085(7) 0.026(4) -0.002(5) 0.000(4) -0.004(5)
N2 0.052(10) 0.105(15) 0.045(10) -0.002(10) -0.014(8) -0.024(10)
C12' 0.041(5) 0.085(7) 0.026(4) -0.002(5) 0.000(4) -0.004(5)
C1 0.026(4) 0.067(6) 0.039(5) 0.018(5) 0.001(4) -0.002(5)
O1 0.032(3) 0.075(4) 0.035(3) 0.008(3) -0.006(3) 0.010(3)
O2 0.035(3) 0.067(4) 0.048(4) -0.011(3) -0.013(3) -0.009(3)
C8 0.023(4) 0.058(6) 0.035(5) 0.008(4) 0.002(3) 0.002(4)
O3 0.025(3) 0.071(5) 0.063(4) 0.001(4) -0.003(3) -0.008(3)
O4 0.028(3) 0.077(5) 0.044(4) 0.008(3) -0.007(3) 0.007(3)
C9 0.039(5) 0.066(6) 0.020(4) -0.001(4) 0.004(4) 0.001(5)
O5 0.031(3) 0.087(5) 0.028(3) 0.015(3) -0.004(2) -0.008(3)
O6 0.067(5) 0.076(5) 0.047(4) 0.008(4) -0.010(3) -0.023(4)
Co1 0.0193(8) 0.0487(11) 0.0343(10) 0.0118(9) -0.0051(8) -0.0047(8)
Co2 0.0228(7) 0.0451(8) 0.0405(8) -0.0015(6) 0.0000(6) -0.0013(6)

loop_
_atom_type_symbol
_atom_type_description
_atom_type_scat_dispersion_real
_atom_type_scat_dispersion_imag
_atom_type_scat_source
C C 0.0181 0.0091 'International Tables Vol C Tables 4.2.6.8 and 6.1.1.4'
H H 0 0 'International Tables Vol C Tables 4.2.6.8 and 6.1.1.4'
N N 0.0311 0.018 'International Tables Vol C Tables 4.2.6.8 and 6.1.1.4'
O O 0.0492 0.0322 'International Tables Vol C Tables 4.2.6.8 and 6.1.1.4'
Co Co -2.3653 3.6143 'International Tables Vol C Tables 4.2.6.8 and 6.1.1.4'

loop_
_geom_angle_atom_site_label_1
_geom_angle_atom_site_label_2
_geom_angle_atom_site_label_3
_geom_angle
_geom_angle_site_symmetry_1
_geom_angle_site_symmetry_3
C3 C2 C7 119.0(8) . .
C3 C2 C1 121.5(8) . .
C7 C2 C1 119.5(8) . .
C2 C3 C4 120.5(9) . .
C2 C3 N1 124.5(15) . .
C4 C3 N1 114.1(15) . .
C5 C4 C3 119.4(9) . .
C4 C5 C6 120.0(8) . .
C4 C5 C8 120.3(8) . .
C6 C5 C8 119.6(8) . .
C7 C6 C5 119.5(9) . .
C6 C7 C2 121.5(9) . .
C11 C10 C12 120.0(9) . .
C11 C10 C9 118.9(8) . .
C12 C10 C9 121.0(9) . .
C10 C11 C12' 121.6(9) . 5_655
C10 C11 C12 121.6(9) . 5_655
C12' C11 C12 0.0(11) 5_655 5_655
C11 C12 C10 118.4(9) 5_655 .
C11 C12 N2 118.2(10) 5_655 .
C10 C12 N2 123.2(11) . .
O1 C1 O2 125.2(8) . .
O1 C1 C2 116.7(9) . .
O2 C1 C2 118.1(8) . .
C1 O1 Co1 138.1(6) . .
C1 O2 Co2 120.8(6) . .
O4 C8 O3 126.6(8) . .
O4 C8 C5 117.0(8) . .
O3 C8 C5 116.4(8) . .
C8 O3 Co1 135.4(6) . 2_554
C8 O4 Co2 126.8(6) . 6_556
O6 C9 O5 117.9(8) . .
O6 C9 C10 123.1(8) . .
O5 C9 C10 119.0(8) . .
C9 O5 Co2 96.1(6) . 5_656
C9 O5 Co1 127.1(6) . .
Co2 O5 Co1 105.8(2) 5_656 .
C9 O6 Co2 85.6(5) . 5_656
O3 Co1 O3 180.0(4) 2 6_656
O3 Co1 O1 94.5(3) 2 5_656
O3 Co1 O1 85.5(3) 6_656 5_656
O3 Co1 O1 85.5(3) 2 .
O3 Co1 O1 94.5(3) 6_656 .
O1 Co1 O1 180.0000(10) 5_656 .
O3 Co1 O5 92.7(2) 2 .
O3 Co1 O5 87.3(2) 6_656 .
O1 Co1 O5 88.5(2) 5_656 .
O1 Co1 O5 91.5(2) . .
O3 Co1 O5 87.3(2) 2 5_656
O3 Co1 O5 92.7(2) 6_656 5_656
O1 Co1 O5 91.5(2) 5_656 5_656
O1 Co1 O5 88.5(2) . 5_656
O5 Co1 O5 180.0000(10) . 5_656
O4 Co2 O2 103.6(3) 6_656 .
O4 Co2 O1C 108.0(6) 6_656 .
O2 Co2 O1C 101.0(5) . .
O4 Co2 O1A 81.9(4) 6_656 .
O2 Co2 O1A 99.3(4) . .
O1C Co2 O1A 27.4(6) . .
O4 Co2 O5 107.0(3) 6_656 5_656
O2 Co2 O5 97.0(3) . 5_656
O1C Co2 O5 135.3(6) . 5_656
O1A Co2 O5 159.0(4) . 5_656
O4 Co2 O1B 166.4(4) 6_656 .
O2 Co2 O1B 85.3(4) . .
O1C Co2 O1B 59.7(7) . .
O1A Co2 O1B 86.5(4) . .
O5 Co2 O1B 81.7(3) 5_656 .
O4 Co2 O6 94.0(3) 6_656 5_656
O2 Co2 O6 153.9(3) . 5_656
O1C Co2 O6 91.6(5) . 5_656
O1A Co2 O6 102.1(4) . 5_656
O5 Co2 O6 59.0(2) 5_656 5_656
O1B Co2 O6 81.4(4) . 5_656
N1A C1A O1A 121.9(13) . .
C1A N1A C2A 117.2(13) . .
C1A N1A C3A 121.3(14) . .
C2A N1A C3A 121.3(16) . .
C1A O1A Co2 132.4(10) . .
N1C C1C O1C 121.9(14) . .
C1C N1C C2C 116.7(14) . .
C1C N1C C3C 120.8(16) . .
C2C N1C C3C 121.2(17) . .
C1C O1C Co2 118.5(13) . .
N1B C1B O1B 121.5(13) . .
C1B N1B C2B 116.2(14) . .
C1B N1B C3B 119.9(16) . .
C2B N1B C3B 120.9(17) . .
C1B O1B Co2 116.8(10) . .
N1D C1D O1D 120.7(13) . .
C1D N1D C2D 115.6(13) . .
C1D N1D C3D 120.6(16) . .
C2D N1D C3D 121.3(17) . .

loop_
_geom_bond_atom_site_label_1
_geom_bond_atom_site_label_2
_geom_bond_distance
_geom_bond_site_symmetry_2
N1 C3 1.45(3) .
C2 C3 1.369(13) .
C2 C7 1.378(13) .
C2 C1 1.517(11) .
C3 C4 1.408(13) .
C4 C5 1.371(13) .
C5 C6 1.391(13) .
C5 C8 1.526(11) .
C6 C7 1.372(14) .
C10 C11 1.376(13) .
C10 C12 1.409(13) .
C10 C9 1.475(13) .
C11 C12' 1.409(14) 5_655
C11 C12 1.409(14) 5_655
C12 C11 1.409(14) 5_655
C12 N2 1.430(19) .
C1 O1 1.242(11) .
C1 O2 1.256(12) .
O1 Co1 2.053(6) .
O2 Co2 1.994(6) .
C8 O4 1.250(11) .
C8 O3 1.265(11) .
O3 Co1 2.043(6) 2_554
O4 Co2 1.988(6) 6_556
C9 O6 1.234(11) .
C9 O5 1.309(10) .
O5 Co2 2.061(7) 5_656
O5 Co1 2.148(7) .
O6 Co2 2.337(7) 5_656
Co1 O3 2.043(6) 2
Co1 O3 2.043(6) 6_656
Co1 O1 2.053(6) 5_656
Co1 O5 2.148(7) 5_656
Co2 O4 1.988(6) 6_656
Co2 O1C 2.017(17) .
Co2 O1A 2.037(11) .
Co2 O5 2.061(7) 5_656
Co2 O1B 2.202(11) .
Co2 O6 2.337(7) 5_656
C1A N1A 1.258(17) .
C1A O1A 1.269(13) .
C2A N1A 1.45(2) .
C3A N1A 1.48(3) .
C1C N1C 1.259(17) .
C1C O1C 1.272(13) .
C2C N1C 1.45(2) .
C3C N1C 1.48(3) .
C1B N1B 1.261(17) .
C1B O1B 1.270(13) .
C2B N1B 1.45(2) .
C3B N1B 1.48(3) .
C1D N1D 1.262(17) .
C1D O1D 1.272(13) .
C2D N1D 1.45(2) .
C3D N1D 1.48(3) .
